data_7127238
loop_
_publ_author_name
'Lee, Sunhee'
'Shin, Jisu'
'Ko, Doo-Hyun'
'Han, Won-Sik'

_publ_section_title
;
 A new type of carborane-based electron-accepting material.
;
_journal_issue 84
_journal_name_full 'Chemical communications (Cambridge, England)'
_journal_page_first 12741
_journal_page_last 12744
_journal_paper_doi 10.1039/d0cc04684a
_journal_volume 56
_journal_year 2020
_chemical_formula_sum 'C16 H20 B10'
_chemical_formula_weight 320.42
_space_group_crystal_system triclinic
_space_group_IT_number 2
_space_group_name_Hall '-P 1'
_space_group_name_H-M_alt 'P -1'
_atom_sites_solution_hydrogens geom
_audit_creation_method SHELXL-2014/7
_audit_update_record
;
2020-02-25 deposited with the CCDC.	2020-09-10 downloaded from the CCDC.
;
_cell_angle_alpha 74.227(3)
_cell_angle_beta 81.330(3)
_cell_angle_gamma 86.111(3)
_cell_formula_units_Z 2
_cell_length_a 7.2684(6)
_cell_length_b 10.4070(10)
_cell_length_c 12.7741(13)
_cell_measurement_reflns_used 6278
_cell_measurement_temperature 223(2)
_cell_measurement_theta_max 27.9765
_cell_measurement_theta_min 2.826
_cell_volume 918.89(15)
_computing_cell_refinement 'Bruker SAINT'
_computing_data_collection 'Bruker APEX2'
_computing_data_reduction 'Bruker SAINT'
_computing_molecular_graphics 'Bruker SHELXTL'
_computing_publication_material 'Bruker SHELXTL'
_computing_structure_refinement 'SHELXL-2014/7 (Sheldrick, 2014)'
_computing_structure_solution 'Bruker SHELXTL'
_diffrn_ambient_temperature 223(2)
_diffrn_measured_fraction_theta_full 0.999
_diffrn_measured_fraction_theta_max 0.997
_diffrn_measurement_device_type 'PHOTON 100 CMOS'
_diffrn_measurement_method '\f and \w scans'
_diffrn_radiation_type MoK\a
_diffrn_radiation_wavelength 0.71073
_diffrn_reflns_av_R_equivalents 0.0798
_diffrn_reflns_av_unetI/netI 0.0517
_diffrn_reflns_Laue_measured_fraction_full 0.999
_diffrn_reflns_Laue_measured_fraction_max 0.997
_diffrn_reflns_limit_h_max 9
_diffrn_reflns_limit_h_min -9
_diffrn_reflns_limit_k_max 13
_diffrn_reflns_limit_k_min -13
_diffrn_reflns_limit_l_max 17
_diffrn_reflns_limit_l_min -17
_diffrn_reflns_number 29616
_diffrn_reflns_point_group_measured_fraction_full 0.999
_diffrn_reflns_point_group_measured_fraction_max 0.997
_diffrn_reflns_theta_full 25.242
_diffrn_reflns_theta_max 28.426
_diffrn_reflns_theta_min 2.265
_exptl_absorpt_coefficient_mu 0.057
_exptl_absorpt_correction_T_max 0.995
_exptl_absorpt_correction_T_min 0.941
_exptl_absorpt_correction_type multi-scan
_exptl_absorpt_process_details 'Bruker SADABS'
_exptl_crystal_colour Colourless
_exptl_crystal_density_diffrn 1.158
_exptl_crystal_description Block
_exptl_crystal_F_000 332
_exptl_crystal_size_max 0.220
_exptl_crystal_size_mid 0.160
_exptl_crystal_size_min 0.090
_refine_diff_density_max 0.258
_refine_diff_density_min -0.221
_refine_diff_density_rms 0.044
_refine_ls_extinction_method none
_refine_ls_goodness_of_fit_ref 1.035
_refine_ls_hydrogen_treatment constr
_refine_ls_matrix_type full
_refine_ls_number_parameters 235
_refine_ls_number_reflns 4611
_refine_ls_number_restraints 0
_refine_ls_restrained_S_all 1.035
_refine_ls_R_factor_all 0.1110
_refine_ls_R_factor_gt 0.0597
_refine_ls_shift/su_max 0.000
_refine_ls_shift/su_mean 0.000
_refine_ls_structure_factor_coef Fsqd
_refine_ls_weighting_details 'w=1/[\s^2^(Fo^2^)+(0.0569P)^2^+0.4248P] where P=(Fo^2^+2Fc^2^)/3'
_refine_ls_weighting_scheme calc
_refine_ls_wR_factor_gt 0.1319
_refine_ls_wR_factor_ref 0.1559
_reflns_Friedel_coverage 0.000
_reflns_number_gt 2892
_reflns_number_total 4611
_reflns_threshold_expression 'I > 2\s(I)'
_cod_data_source_file d0cc04684a2.cif
_cod_data_source_block shelx
_cod_depositor_comments
;
The following automatic conversions were performed:

data item '_exptl_absorpt_correction_type' value 'Multi-scan' was
changed to 'multi-scan' in accordance with the
/home/data/users/saulius/crontab/automatic-downloads/rss-feeds/RSC/lib/dictionaries/cif_core.dic
dictionary named 'cif_core.dic' version 2.4.2 last updated on
2011-04-26.

Automatic conversion script
Id: cif_fix_values 7556 2019-12-06 15:28:31Z antanas 

 Adding full bibliography for 7127238--7127239.cif.
;
_cod_database_code 7127238
_shelx_shelxl_version_number 2014/7
_shelx_space_group_comment
;
The symmetry employed for this shelxl refinement is uniquely defined
by the following loop, which should always be used as a source of
symmetry information in preference to the above space-group names.
They are only intended as comments.
;
_shelx_estimated_absorpt_t_min 0.988
_shelx_estimated_absorpt_t_max 0.995

loop_
_space_group_symop_operation_xyz
'x, y, z'
'-x, -y, -z'

loop_
_atom_site_label
_atom_site_type_symbol
_atom_site_fract_x
_atom_site_fract_y
_atom_site_fract_z
_atom_site_U_iso_or_equiv
_atom_site_adp_type
_atom_site_occupancy
_atom_site_site_symmetry_order
_atom_site_calc_flag
_atom_site_refinement_flags_posn
_atom_site_refinement_flags_adp
_atom_site_refinement_flags_occupancy
_atom_site_disorder_assembly
_atom_site_disorder_group
C1 C 0.1737(2) 0.20673(17) 0.68239(14) 0.0283(4) Uani 1 1 d . . . . .
C2 C 0.3188(3) 0.13392(17) 0.77674(15) 0.0311(4) Uani 1 1 d . . . . .
C3 C 0.1749(2) 0.35651(17) 0.63882(15) 0.0287(4) Uani 1 1 d . . . . .
C4 C 0.2488(3) 0.41271(19) 0.53042(16) 0.0380(5) Uani 1 1 d . . . . .
H4 H 0.2954 0.3571 0.4850 0.046 Uiso 1 1 calc R U . . .
C5 C 0.2546(3) 0.5500(2) 0.48868(18) 0.0433(5) Uani 1 1 d . . . . .
H5 H 0.3035 0.5871 0.4149 0.052 Uiso 1 1 calc R U . . .
C6 C 0.1890(3) 0.63239(19) 0.55502(18) 0.0412(5) Uani 1 1 d . . . . .
H6 H 0.1951 0.7256 0.5270 0.049 Uiso 1 1 calc R U . . .
C7 C 0.1150(3) 0.57806(19) 0.66185(18) 0.0412(5) Uani 1 1 d . . . . .
H7 H 0.0696 0.6345 0.7068 0.049 Uiso 1 1 calc R U . . .
C8 C 0.1062(3) 0.44038(18) 0.70468(16) 0.0359(4) Uani 1 1 d . . . . .
H8 H 0.0539 0.4041 0.7780 0.043 Uiso 1 1 calc R U . . .
C9 C 0.4243(3) 0.22575(18) 0.80859(15) 0.0350(4) Uani 1 1 d . . . . .
C10 C 0.5041(3) 0.30934(18) 0.82969(15) 0.0337(4) Uani 1 1 d . . . . .
C11 C 0.5955(2) 0.41407(18) 0.85338(15) 0.0313(4) Uani 1 1 d . . . . .
C12 C 0.5904(3) 0.54313(19) 0.78468(18) 0.0415(5) Uani 1 1 d . . . . .
H12 H 0.5297 0.5617 0.7220 0.050 Uiso 1 1 calc R U . . .
C13 C 0.6758(3) 0.6439(2) 0.8099(2) 0.0556(7) Uani 1 1 d . . . . .
H13 H 0.6741 0.7312 0.7637 0.067 Uiso 1 1 calc R U . . .
C14 C 0.7633(3) 0.6168(2) 0.9024(2) 0.0587(7) Uani 1 1 d . . . . .
H14 H 0.8208 0.6858 0.9189 0.070 Uiso 1 1 calc R U . . .
C15 C 0.7670(3) 0.4897(2) 0.9703(2) 0.0511(6) Uani 1 1 d . . . . .
H15 H 0.8259 0.4721 1.0336 0.061 Uiso 1 1 calc R U . . .
C16 C 0.6850(3) 0.3881(2) 0.94620(17) 0.0389(5) Uani 1 1 d . . . . .
H16 H 0.6893 0.3009 0.9924 0.047 Uiso 1 1 calc R U . . .
B1 B 0.0814(3) 0.1365(2) 0.81822(18) 0.0343(5) Uani 1 1 d . . . . .
H1 H 0.0105 0.1959 0.8736 0.041 Uiso 1 1 calc R U . . .
B2 B 0.2253(3) -0.0065(2) 0.86638(19) 0.0388(5) Uani 1 1 d . . . . .
H2 H 0.2467 -0.0420 0.9539 0.047 Uiso 1 1 calc R U . . .
B3 B 0.4078(3) -0.0154(2) 0.7587(2) 0.0385(5) Uani 1 1 d . . . . .
H3 H 0.5484 -0.0565 0.7760 0.046 Uiso 1 1 calc R U . . .
B4 B 0.3764(3) 0.1219(2) 0.64381(18) 0.0326(5) Uani 1 1 d . . . . .
H4A H 0.4963 0.1718 0.5862 0.039 Uiso 1 1 calc R U . . .
B5 B 0.1623(3) 0.1046(2) 0.59965(18) 0.0341(5) Uani 1 1 d . . . . .
H5A H 0.1420 0.1419 0.5120 0.041 Uiso 1 1 calc R U . . .
B6 B 0.3065(3) -0.0380(2) 0.64707(19) 0.0381(5) Uani 1 1 d . . . . .
H6A H 0.3802 -0.0952 0.5907 0.046 Uiso 1 1 calc R U . . .
B7 B 0.2122(3) -0.1174(2) 0.78443(19) 0.0396(5) Uani 1 1 d . . . . .
H7A H 0.2237 -0.2273 0.8182 0.047 Uiso 1 1 calc R U . . .
B8 B 0.0110(3) -0.0233(2) 0.82208(19) 0.0395(5) Uani 1 1 d . . . . .
H8A H -0.1091 -0.0712 0.8808 0.047 Uiso 1 1 calc R U . . .
B9 B -0.0208(3) 0.1138(2) 0.70741(19) 0.0363(5) Uani 1 1 d . . . . .
H9 H -0.1608 0.1567 0.6907 0.044 Uiso 1 1 calc R U . . .
B10 B 0.0606(3) -0.0439(2) 0.68665(19) 0.0385(5) Uani 1 1 d . . . . .
H10 H -0.0270 -0.1056 0.6564 0.046 Uiso 1 1 calc R U . . .

loop_
_atom_site_aniso_label
_atom_site_aniso_U_11
_atom_site_aniso_U_22
_atom_site_aniso_U_33
_atom_site_aniso_U_23
_atom_site_aniso_U_13
_atom_site_aniso_U_12
C1 0.0321(9) 0.0257(9) 0.0278(9) -0.0084(7) -0.0022(7) -0.0045(7)
C2 0.0382(10) 0.0243(9) 0.0338(10) -0.0109(8) -0.0078(8) -0.0012(7)
C3 0.0271(9) 0.0236(8) 0.0351(10) -0.0064(7) -0.0046(7) -0.0036(7)
C4 0.0438(11) 0.0305(10) 0.0382(11) -0.0080(8) -0.0018(9) -0.0036(8)
C5 0.0472(12) 0.0339(11) 0.0421(12) -0.0002(9) -0.0013(9) -0.0070(9)
C6 0.0377(11) 0.0260(10) 0.0564(13) -0.0028(9) -0.0095(10) -0.0029(8)
C7 0.0431(11) 0.0272(10) 0.0540(13) -0.0140(9) -0.0043(10) 0.0021(8)
C8 0.0406(11) 0.0291(10) 0.0373(11) -0.0102(8) -0.0006(8) -0.0010(8)
C9 0.0431(11) 0.0281(9) 0.0362(11) -0.0090(8) -0.0124(9) -0.0009(8)
C10 0.0382(10) 0.0292(9) 0.0352(10) -0.0102(8) -0.0077(8) 0.0005(8)
C11 0.0300(9) 0.0281(9) 0.0379(10) -0.0130(8) -0.0025(8) -0.0030(7)
C12 0.0419(11) 0.0332(10) 0.0459(12) -0.0080(9) 0.0003(9) 0.0002(9)
C13 0.0530(14) 0.0274(11) 0.0786(18) -0.0122(11) 0.0143(13) -0.0071(10)
C14 0.0468(13) 0.0515(14) 0.0882(19) -0.0414(14) 0.0096(13) -0.0213(11)
C15 0.0375(11) 0.0676(16) 0.0601(15) -0.0353(13) -0.0054(10) -0.0122(11)
C16 0.0352(10) 0.0387(11) 0.0464(12) -0.0154(9) -0.0082(9) -0.0035(8)
B1 0.0410(12) 0.0280(11) 0.0319(11) -0.0081(9) 0.0042(9) -0.0074(9)
B2 0.0578(15) 0.0262(11) 0.0325(12) -0.0053(9) -0.0091(11) -0.0060(10)
B3 0.0448(13) 0.0259(11) 0.0485(14) -0.0142(10) -0.0116(11) 0.0027(9)
B4 0.0354(11) 0.0290(10) 0.0357(12) -0.0150(9) 0.0002(9) -0.0014(9)
B5 0.0450(13) 0.0293(11) 0.0315(11) -0.0115(9) -0.0071(9) -0.0075(9)
B6 0.0501(14) 0.0289(11) 0.0397(13) -0.0170(10) -0.0042(10) -0.0030(10)
B7 0.0542(14) 0.0236(10) 0.0428(13) -0.0094(9) -0.0100(11) -0.0042(10)
B8 0.0465(13) 0.0309(11) 0.0396(13) -0.0087(10) 0.0021(10) -0.0124(10)
B9 0.0344(11) 0.0309(11) 0.0435(13) -0.0082(10) -0.0043(10) -0.0088(9)
B10 0.0486(13) 0.0289(11) 0.0406(13) -0.0099(10) -0.0079(10) -0.0119(10)

loop_
_atom_type_symbol
_atom_type_description
_atom_type_scat_dispersion_real
_atom_type_scat_dispersion_imag
_atom_type_scat_source
C C 0.0033 0.0016 'International Tables Vol C Tables 4.2.6.8 and 6.1.1.4'
H H 0.0000 0.0000 'International Tables Vol C Tables 4.2.6.8 and 6.1.1.4'
B B 0.0013 0.0007 'International Tables Vol C Tables 4.2.6.8 and 6.1.1.4'

loop_
_geom_angle_atom_site_label_1
_geom_angle_atom_site_label_2
_geom_angle_atom_site_label_3
_geom_angle
_geom_angle_site_symmetry_1
_geom_angle_site_symmetry_3
_geom_angle_publ_flag
C3 C1 B5 122.00(15) . . ?
C3 C1 C2 117.66(14) . . ?
B5 C1 C2 108.87(14) . . ?
C3 C1 B9 124.21(15) . . ?
B5 C1 B9 63.00(12) . . ?
C2 C1 B9 109.17(14) . . ?
C3 C1 B1 119.20(15) . . ?
B5 C1 B1 112.98(14) . . ?
C2 C1 B1 60.17(11) . . ?
B9 C1 B1 61.82(12) . . ?
C3 C1 B4 115.62(14) . . ?
B5 C1 B4 61.77(12) . . ?
C2 C1 B4 59.92(11) . . ?
B9 C1 B4 113.14(14) . . ?
B1 C1 B4 111.61(14) . . ?
C9 C2 B2 123.29(16) . . ?
C9 C2 B3 123.12(16) . . ?
B2 C2 B3 62.96(13) . . ?
C9 C2 C1 114.96(14) . . ?
B2 C2 C1 111.07(14) . . ?
B3 C2 C1 111.33(14) . . ?
C9 C2 B4 116.19(15) . . ?
B2 C2 B4 114.14(14) . . ?
B3 C2 B4 62.58(12) . . ?
C1 C2 B4 61.02(11) . . ?
C9 C2 B1 116.15(16) . . ?
B2 C2 B1 62.57(13) . . ?
B3 C2 B1 114.34(14) . . ?
C1 C2 B1 60.78(11) . . ?
B4 C2 B1 113.06(14) . . ?
C4 C3 C8 118.93(17) . . ?
C4 C3 C1 119.27(16) . . ?
C8 C3 C1 121.80(16) . . ?
C5 C4 C3 120.54(19) . . ?
C6 C5 C4 120.16(19) . . ?
C7 C6 C5 119.77(18) . . ?
C6 C7 C8 120.77(19) . . ?
C7 C8 C3 119.82(18) . . ?
C10 C9 C2 174.9(2) . . ?
C9 C10 C11 177.8(2) . . ?
C16 C11 C12 119.83(17) . . ?
C16 C11 C10 120.37(17) . . ?
C12 C11 C10 119.79(18) . . ?
C13 C12 C11 119.1(2) . . ?
C14 C13 C12 120.4(2) . . ?
C15 C14 C13 120.3(2) . . ?
C14 C15 C16 120.2(2) . . ?
C15 C16 C11 120.1(2) . . ?
C2 B1 C1 59.05(11) . . ?
C2 B1 B8 104.57(15) . . ?
C1 B1 B8 105.39(15) . . ?
C2 B1 B9 105.47(15) . . ?
C1 B1 B9 58.26(11) . . ?
B8 B1 B9 60.43(13) . . ?
C2 B1 B2 58.03(12) . . ?
C1 B1 B2 106.05(15) . . ?
B8 B1 B2 60.00(13) . . ?
B9 B1 B2 108.41(16) . . ?
C2 B2 B8 105.16(15) . . ?
C2 B2 B7 104.65(15) . . ?
B8 B2 B7 60.43(13) . . ?
C2 B2 B3 58.52(12) . . ?
B8 B2 B3 108.31(16) . . ?
B7 B2 B3 59.81(13) . . ?
C2 B2 B1 59.40(11) . . ?
B8 B2 B1 59.39(13) . . ?
B7 B2 B1 107.68(16) . . ?
B3 B2 B1 108.14(15) . . ?
C2 B3 B7 104.72(16) . . ?
C2 B3 B6 105.10(16) . . ?
B7 B3 B6 60.14(13) . . ?
C2 B3 B2 58.52(12) . . ?
B7 B3 B2 59.92(13) . . ?
B6 B3 B2 108.08(17) . . ?
C2 B3 B4 59.27(11) . . ?
B7 B3 B4 107.37(16) . . ?
B6 B3 B4 59.36(12) . . ?
B2 B3 B4 107.86(16) . . ?
C2 B4 C1 59.07(11) . . ?
C2 B4 B6 104.93(15) . . ?
C1 B4 B6 105.60(15) . . ?
C2 B4 B5 105.26(15) . . ?
C1 B4 B5 58.05(11) . . ?
B6 B4 B5 60.48(12) . . ?
C2 B4 B3 58.15(12) . . ?
C1 B4 B3 106.23(15) . . ?
B6 B4 B3 60.26(13) . . ?
B5 B4 B3 108.45(15) . . ?
C1 B5 B4 60.18(11) . . ?
C1 B5 B10 105.72(15) . . ?
B4 B5 B10 107.78(16) . . ?
C1 B5 B6 106.51(15) . . ?
B4 B5 B6 59.53(12) . . ?
B10 B5 B6 60.27(13) . . ?
C1 B5 B9 58.63(11) . . ?
B4 B5 B9 108.34(15) . . ?
B10 B5 B9 60.11(13) . . ?
B6 B5 B9 108.50(16) . . ?
B4 B6 B3 60.39(12) . . ?
B4 B6 B7 107.87(15) . . ?
B3 B6 B7 59.74(13) . . ?
B4 B6 B5 59.99(12) . . ?
B3 B6 B5 108.17(15) . . ?
B7 B6 B5 107.54(16) . . ?
B4 B6 B10 107.73(16) . . ?
B3 B6 B10 107.66(16) . . ?
B7 B6 B10 59.70(13) . . ?
B5 B6 B10 59.75(13) . . ?
B3 B7 B10 108.45(16) . . ?
B3 B7 B2 60.27(13) . . ?
B10 B7 B2 108.15(16) . . ?
B3 B7 B6 60.12(13) . . ?
B10 B7 B6 60.31(13) . . ?
B2 B7 B6 108.35(15) . . ?
B3 B7 B8 108.14(15) . . ?
B10 B7 B8 60.14(14) . . ?
B2 B7 B8 59.75(13) . . ?
B6 B7 B8 108.33(16) . . ?
B1 B8 B2 60.61(12) . . ?
B1 B8 B9 60.09(12) . . ?
B2 B8 B9 108.63(15) . . ?
B1 B8 B10 108.02(15) . . ?
B2 B8 B10 107.79(17) . . ?
B9 B8 B10 60.09(13) . . ?
B1 B8 B7 108.17(16) . . ?
B2 B8 B7 59.82(13) . . ?
B9 B8 B7 107.96(16) . . ?
B10 B8 B7 59.63(13) . . ?
C1 B9 B1 59.92(11) . . ?
C1 B9 B8 105.94(16) . . ?
B1 B9 B8 59.48(12) . . ?
C1 B9 B10 105.18(16) . . ?
B1 B9 B10 107.52(16) . . ?
B8 B9 B10 60.08(13) . . ?
C1 B9 B5 58.37(11) . . ?
B1 B9 B5 107.72(15) . . ?
B8 B9 B5 107.67(17) . . ?
B10 B9 B5 59.69(13) . . ?
B7 B10 B5 107.95(15) . . ?
B7 B10 B8 60.23(13) . . ?
B5 B10 B8 107.88(15) . . ?
B7 B10 B9 108.24(16) . . ?
B5 B10 B9 60.20(12) . . ?
B8 B10 B9 59.83(13) . . ?
B7 B10 B6 59.99(13) . . ?
B5 B10 B6 59.98(13) . . ?
B8 B10 B6 108.15(16) . . ?
B9 B10 B6 108.34(14) . . ?

loop_
_geom_bond_atom_site_label_1
_geom_bond_atom_site_label_2
_geom_bond_distance
_geom_bond_site_symmetry_2
_geom_bond_publ_flag
C1 C3 1.506(2) . ?
C1 B5 1.703(3) . ?
C1 C2 1.708(3) . ?
C1 B9 1.708(3) . ?
C1 B1 1.738(3) . ?
C1 B4 1.742(3) . ?
C2 C9 1.440(2) . ?
C2 B2 1.702(3) . ?
C2 B3 1.703(3) . ?
C2 B4 1.723(3) . ?
C2 B1 1.727(3) . ?
C3 C4 1.388(3) . ?
C3 C8 1.390(3) . ?
C4 C5 1.384(3) . ?
C5 C6 1.378(3) . ?
C6 C7 1.368(3) . ?
C7 C8 1.390(3) . ?
C9 C10 1.187(2) . ?
C10 C11 1.435(2) . ?
C11 C16 1.392(3) . ?
C11 C12 1.392(3) . ?
C12 C13 1.386(3) . ?
C13 C14 1.378(4) . ?
C14 C15 1.372(3) . ?
C15 C16 1.374(3) . ?
B1 B8 1.760(3) . ?
B1 B9 1.771(3) . ?
B1 B2 1.781(3) . ?
B2 B8 1.771(3) . ?
B2 B7 1.772(3) . ?
B2 B3 1.778(3) . ?
B3 B7 1.770(3) . ?
B3 B6 1.777(3) . ?
B3 B4 1.779(3) . ?
B4 B6 1.761(3) . ?
B4 B5 1.769(3) . ?
B5 B10 1.773(3) . ?
B5 B6 1.777(3) . ?
B5 B9 1.783(3) . ?
B6 B7 1.777(3) . ?
B6 B10 1.783(3) . ?
B7 B10 1.772(3) . ?
B7 B8 1.783(3) . ?
B8 B9 1.777(3) . ?
B8 B10 1.781(3) . ?
B9 B10 1.781(3) . ?

loop_
_geom_torsion_atom_site_label_1
_geom_torsion_atom_site_label_2
_geom_torsion_atom_site_label_3
_geom_torsion_atom_site_label_4
_geom_torsion
_geom_torsion_site_symmetry_1
_geom_torsion_site_symmetry_2
_geom_torsion_site_symmetry_3
_geom_torsion_site_symmetry_4
_geom_torsion_publ_flag
C3 C1 C2 C9 2.3(2) . . . . ?
B5 C1 C2 C9 146.50(16) . . . . ?
B9 C1 C2 C9 -146.40(17) . . . . ?
B1 C1 C2 C9 -107.26(18) . . . . ?
B4 C1 C2 C9 107.38(18) . . . . ?
C3 C1 C2 B2 148.18(16) . . . . ?
B5 C1 C2 B2 -67.59(18) . . . . ?
B9 C1 C2 B2 -0.49(19) . . . . ?
B1 C1 C2 B2 38.64(14) . . . . ?
B4 C1 C2 B2 -106.72(16) . . . . ?
C3 C1 C2 B3 -143.70(16) . . . . ?
B5 C1 C2 B3 0.53(19) . . . . ?
B9 C1 C2 B3 67.63(18) . . . . ?
B1 C1 C2 B3 106.77(16) . . . . ?
B4 C1 C2 B3 -38.59(14) . . . . ?
C3 C1 C2 B4 -105.10(17) . . . . ?
B5 C1 C2 B4 39.13(14) . . . . ?
B9 C1 C2 B4 106.23(15) . . . . ?
B1 C1 C2 B4 145.36(14) . . . . ?
C3 C1 C2 B1 109.54(17) . . . . ?
B5 C1 C2 B1 -106.24(15) . . . . ?
B9 C1 C2 B1 -39.13(14) . . . . ?
B4 C1 C2 B1 -145.36(14) . . . . ?
B5 C1 C3 C4 -28.9(2) . . . . ?
C2 C1 C3 C4 110.40(19) . . . . ?
B9 C1 C3 C4 -106.0(2) . . . . ?
B1 C1 C3 C4 179.88(16) . . . . ?
B4 C1 C3 C4 42.5(2) . . . . ?
B5 C1 C3 C8 152.06(18) . . . . ?
C2 C1 C3 C8 -68.6(2) . . . . ?
B9 C1 C3 C8 74.9(2) . . . . ?
B1 C1 C3 C8 0.8(3) . . . . ?
B4 C1 C3 C8 -136.54(17) . . . . ?
C8 C3 C4 C5 0.2(3) . . . . ?
C1 C3 C4 C5 -178.89(18) . . . . ?
C3 C4 C5 C6 0.9(3) . . . . ?
C4 C5 C6 C7 -1.2(3) . . . . ?
C5 C6 C7 C8 0.4(3) . . . . ?
C6 C7 C8 C3 0.6(3) . . . . ?
C4 C3 C8 C7 -0.9(3) . . . . ?
C1 C3 C8 C7 178.12(17) . . . . ?
C16 C11 C12 C13 0.3(3) . . . . ?
C10 C11 C12 C13 178.62(19) . . . . ?
C11 C12 C13 C14 -0.6(3) . . . . ?
C12 C13 C14 C15 0.1(3) . . . . ?
C13 C14 C15 C16 0.6(3) . . . . ?
C14 C15 C16 C11 -0.9(3) . . . . ?
C12 C11 C16 C15 0.4(3) . . . . ?
C10 C11 C16 C15 -177.90(19) . . . . ?
C9 C2 B1 C1 105.30(17) . . . . ?
B2 C2 B1 C1 -138.97(15) . . . . ?
B3 C2 B1 C1 -101.80(16) . . . . ?
B4 C2 B1 C1 -32.71(13) . . . . ?
C9 C2 B1 B8 -155.26(16) . . . . ?
B2 C2 B1 B8 -39.53(14) . . . . ?
B3 C2 B1 B8 -2.4(2) . . . . ?
C1 C2 B1 B8 99.44(15) . . . . ?
B4 C2 B1 B8 66.73(18) . . . . ?
C9 C2 B1 B9 141.94(16) . . . . ?
B2 C2 B1 B9 -102.33(16) . . . . ?
B3 C2 B1 B9 -65.16(19) . . . . ?
C1 C2 B1 B9 36.64(13) . . . . ?
B4 C2 B1 B9 3.93(19) . . . . ?
C9 C2 B1 B2 -115.73(18) . . . . ?
B3 C2 B1 B2 37.17(16) . . . . ?
C1 C2 B1 B2 138.97(15) . . . . ?
B4 C2 B1 B2 106.26(16) . . . . ?
C3 C1 B1 C2 -107.01(16) . . . . ?
B5 C1 B1 C2 99.31(15) . . . . ?
B9 C1 B1 C2 137.45(15) . . . . ?
B4 C1 B1 C2 31.94(13) . . . . ?
C3 C1 B1 B8 155.00(16) . . . . ?
B5 C1 B1 B8 1.3(2) . . . . ?
C2 C1 B1 B8 -98.00(16) . . . . ?
B9 C1 B1 B8 39.45(15) . . . . ?
B4 C1 B1 B8 -66.06(18) . . . . ?
C3 C1 B1 B9 115.55(18) . . . . ?
B5 C1 B1 B9 -38.13(16) . . . . ?
C2 C1 B1 B9 -137.45(15) . . . . ?
B4 C1 B1 B9 -105.51(16) . . . . ?
C3 C1 B1 B2 -142.42(16) . . . . ?
B5 C1 B1 B2 63.90(19) . . . . ?
C2 C1 B1 B2 -35.41(13) . . . . ?
B9 C1 B1 B2 102.03(16) . . . . ?
B4 C1 B1 B2 -3.47(19) . . . . ?
C9 C2 B2 B8 144.04(18) . . . . ?
B3 C2 B2 B8 -102.46(17) . . . . ?
C1 C2 B2 B8 1.5(2) . . . . ?
B4 C2 B2 B8 -65.2(2) . . . . ?
B1 C2 B2 B8 39.37(15) . . . . ?
C9 C2 B2 B7 -153.20(18) . . . . ?
B3 C2 B2 B7 -39.70(15) . . . . ?
C1 C2 B2 B7 64.25(19) . . . . ?
B4 C2 B2 B7 -2.4(2) . . . . ?
B1 C2 B2 B7 102.13(17) . . . . ?
C9 C2 B2 B3 -113.5(2) . . . . ?
C1 C2 B2 B3 103.95(16) . . . . ?
B4 C2 B2 B3 37.30(16) . . . . ?
B1 C2 B2 B3 141.83(16) . . . . ?
C9 C2 B2 B1 104.7(2) . . . . ?
B3 C2 B2 B1 -141.83(16) . . . . ?
C1 C2 B2 B1 -37.88(14) . . . . ?
B4 C2 B2 B1 -104.53(16) . . . . ?
C1 B1 B2 C2 35.86(13) . . . . ?
B8 B1 B2 C2 134.66(16) . . . . ?
B9 B1 B2 C2 97.10(15) . . . . ?
C2 B1 B2 B8 -134.66(16) . . . . ?
C1 B1 B2 B8 -98.79(16) . . . . ?
B9 B1 B2 B8 -37.56(15) . . . . ?
C2 B1 B2 B7 -96.88(17) . . . . ?
C1 B1 B2 B7 -61.02(18) . . . . ?
B8 B1 B2 B7 37.77(15) . . . . ?
B9 B1 B2 B7 0.2(2) . . . . ?
C2 B1 B2 B3 -33.69(14) . . . . ?
C1 B1 B2 B3 2.18(19) . . . . ?
B8 B1 B2 B3 100.97(17) . . . . ?
B9 B1 B2 B3 63.42(19) . . . . ?
C9 C2 B3 B7 153.52(17) . . . . ?
B2 C2 B3 B7 39.77(15) . . . . ?
C1 C2 B3 B7 -63.77(18) . . . . ?
B4 C2 B3 B7 -101.70(17) . . . . ?
B1 C2 B3 B7 2.7(2) . . . . ?
C9 C2 B3 B6 -144.02(18) . . . . ?
B2 C2 B3 B6 102.23(17) . . . . ?
C1 C2 B3 B6 -1.3(2) . . . . ?
B4 C2 B3 B6 -39.24(14) . . . . ?
B1 C2 B3 B6 65.2(2) . . . . ?
C9 C2 B3 B2 113.8(2) . . . . ?
C1 C2 B3 B2 -103.53(16) . . . . ?
B4 C2 B3 B2 -141.47(16) . . . . ?
B1 C2 B3 B2 -37.02(16) . . . . ?
C9 C2 B3 B4 -104.8(2) . . . . ?
B2 C2 B3 B4 141.47(16) . . . . ?
C1 C2 B3 B4 37.93(14) . . . . ?
B1 C2 B3 B4 104.45(16) . . . . ?
B8 B2 B3 C2 96.91(16) . . . . ?
B7 B2 B3 C2 134.36(16) . . . . ?
B1 B2 B3 C2 34.04(14) . . . . ?
C2 B2 B3 B7 -134.36(16) . . . . ?
B8 B2 B3 B7 -37.45(15) . . . . ?
B1 B2 B3 B7 -100.32(17) . . . . ?
C2 B2 B3 B6 -96.97(16) . . . . ?
B8 B2 B3 B6 -0.1(2) . . . . ?
B7 B2 B3 B6 37.39(15) . . . . ?
B1 B2 B3 B6 -62.93(19) . . . . ?
C2 B2 B3 B4 -34.24(14) . . . . ?
B8 B2 B3 B4 62.68(18) . . . . ?
B7 B2 B3 B4 100.12(17) . . . . ?
B1 B2 B3 B4 -0.2(2) . . . . ?
C9 C2 B4 C1 -105.37(17) . . . . ?
B2 C2 B4 C1 101.66(16) . . . . ?
B3 C2 B4 C1 139.11(15) . . . . ?
B1 C2 B4 C1 32.63(13) . . . . ?
C9 C2 B4 B6 155.16(16) . . . . ?
B2 C2 B4 B6 2.2(2) . . . . ?
B3 C2 B4 B6 39.64(15) . . . . ?
C1 C2 B4 B6 -99.47(15) . . . . ?
B1 C2 B4 B6 -66.85(18) . . . . ?
C9 C2 B4 B5 -141.96(16) . . . . ?
B2 C2 B4 B5 65.07(19) . . . . ?
B3 C2 B4 B5 102.52(16) . . . . ?
C1 C2 B4 B5 -36.59(12) . . . . ?
B1 C2 B4 B5 -3.97(19) . . . . ?
C9 C2 B4 B3 115.52(18) . . . . ?
B2 C2 B4 B3 -37.45(16) . . . . ?
C1 C2 B4 B3 -139.11(15) . . . . ?
B1 C2 B4 B3 -106.48(16) . . . . ?
C3 C1 B4 C2 108.49(16) . . . . ?
B5 C1 B4 C2 -137.33(14) . . . . ?
B9 C1 B4 C2 -99.51(15) . . . . ?
B1 C1 B4 C2 -32.03(13) . . . . ?
C3 C1 B4 B6 -153.19(15) . . . . ?
B5 C1 B4 B6 -39.02(14) . . . . ?
C2 C1 B4 B6 98.31(15) . . . . ?
B9 C1 B4 B6 -1.2(2) . . . . ?
B1 C1 B4 B6 66.28(18) . . . . ?
C3 C1 B4 B5 -114.17(17) . . . . ?
C2 C1 B4 B5 137.33(14) . . . . ?
B9 C1 B4 B5 37.83(15) . . . . ?
B1 C1 B4 B5 105.31(15) . . . . ?
C3 C1 B4 B3 143.88(15) . . . . ?
B5 C1 B4 B3 -101.94(15) . . . . ?
C2 C1 B4 B3 35.39(13) . . . . ?
B9 C1 B4 B3 -64.11(18) . . . . ?
B1 C1 B4 B3 3.36(18) . . . . ?
B7 B3 B4 C2 97.12(17) . . . . ?
B6 B3 B4 C2 134.77(16) . . . . ?
B2 B3 B4 C2 33.93(14) . . . . ?
C2 B3 B4 C1 -35.79(13) . . . . ?
B7 B3 B4 C1 61.33(18) . . . . ?
B6 B3 B4 C1 98.98(16) . . . . ?
B2 B3 B4 C1 -1.86(19) . . . . ?
C2 B3 B4 B6 -134.77(16) . . . . ?
B7 B3 B4 B6 -37.66(15) . . . . ?
B2 B3 B4 B6 -100.85(17) . . . . ?
C2 B3 B4 B5 -96.86(16) . . . . ?
B7 B3 B4 B5 0.3(2) . . . . ?
B6 B3 B4 B5 37.92(15) . . . . ?
B2 B3 B4 B5 -62.93(18) . . . . ?
C3 C1 B5 B4 104.07(18) . . . . ?
C2 C1 B5 B4 -38.30(13) . . . . ?
B9 C1 B5 B4 -140.73(16) . . . . ?
B1 C1 B5 B4 -103.08(16) . . . . ?
C3 C1 B5 B10 -154.13(16) . . . . ?
C2 C1 B5 B10 63.49(18) . . . . ?
B9 C1 B5 B10 -38.94(15) . . . . ?
B1 C1 B5 B10 -1.3(2) . . . . ?
B4 C1 B5 B10 101.79(17) . . . . ?
C3 C1 B5 B6 142.87(16) . . . . ?
C2 C1 B5 B6 0.49(19) . . . . ?
B9 C1 B5 B6 -101.94(16) . . . . ?
B1 C1 B5 B6 -64.29(19) . . . . ?
B4 C1 B5 B6 38.79(14) . . . . ?
C3 C1 B5 B9 -115.19(19) . . . . ?
C2 C1 B5 B9 102.43(15) . . . . ?
B1 C1 B5 B9 37.65(15) . . . . ?
B4 C1 B5 B9 140.73(16) . . . . ?
C2 B4 B5 C1 37.05(12) . . . . ?
B6 B4 B5 C1 135.82(16) . . . . ?
B3 B4 B5 C1 98.00(15) . . . . ?
C2 B4 B5 B10 -61.23(18) . . . . ?
C1 B4 B5 B10 -98.28(16) . . . . ?
B6 B4 B5 B10 37.54(15) . . . . ?
B3 B4 B5 B10 -0.3(2) . . . . ?
C2 B4 B5 B6 -98.77(16) . . . . ?
C1 B4 B5 B6 -135.82(16) . . . . ?
B3 B4 B5 B6 -37.82(15) . . . . ?
C2 B4 B5 B9 2.35(19) . . . . ?
C1 B4 B5 B9 -34.70(13) . . . . ?
B6 B4 B5 B9 101.12(16) . . . . ?
B3 B4 B5 B9 63.30(18) . . . . ?
C2 B4 B6 B3 -38.62(15) . . . . ?
C1 B4 B6 B3 -100.07(16) . . . . ?
B5 B4 B6 B3 -137.94(17) . . . . ?
C2 B4 B6 B7 -1.0(2) . . . . ?
C1 B4 B6 B7 -62.46(19) . . . . ?
B5 B4 B6 B7 -100.34(18) . . . . ?
B3 B4 B6 B7 37.60(16) . . . . ?
C2 B4 B6 B5 99.32(16) . . . . ?
C1 B4 B6 B5 37.88(14) . . . . ?
B3 B4 B6 B5 137.94(17) . . . . ?
C2 B4 B6 B10 62.02(19) . . . . ?
C1 B4 B6 B10 0.6(2) . . . . ?
B5 B4 B6 B10 -37.30(15) . . . . ?
B3 B4 B6 B10 100.64(17) . . . . ?
C2 B3 B6 B4 39.20(14) . . . . ?
B7 B3 B6 B4 137.75(17) . . . . ?
B2 B3 B6 B4 100.46(16) . . . . ?
C2 B3 B6 B7 -98.55(17) . . . . ?
B2 B3 B6 B7 -37.29(15) . . . . ?
B4 B3 B6 B7 -137.75(17) . . . . ?
C2 B3 B6 B5 1.6(2) . . . . ?
B7 B3 B6 B5 100.13(17) . . . . ?
B2 B3 B6 B5 62.83(19) . . . . ?
B4 B3 B6 B5 -37.63(15) . . . . ?
C2 B3 B6 B10 -61.56(19) . . . . ?
B7 B3 B6 B10 36.99(15) . . . . ?
B2 B3 B6 B10 -0.3(2) . . . . ?
B4 B3 B6 B10 -100.76(17) . . . . ?
C1 B5 B6 B4 -39.09(14) . . . . ?
B10 B5 B6 B4 -138.07(16) . . . . ?
B9 B5 B6 B4 -100.84(16) . . . . ?
C1 B5 B6 B3 -1.3(2) . . . . ?
B4 B5 B6 B3 37.80(15) . . . . ?
B10 B5 B6 B3 -100.27(17) . . . . ?
B9 B5 B6 B3 -63.04(19) . . . . ?
C1 B5 B6 B7 61.81(18) . . . . ?
B4 B5 B6 B7 100.90(16) . . . . ?
B10 B5 B6 B7 -37.17(14) . . . . ?
B9 B5 B6 B7 0.06(19) . . . . ?
C1 B5 B6 B10 98.98(16) . . . . ?
B4 B5 B6 B10 138.07(16) . . . . ?
B9 B5 B6 B10 37.23(14) . . . . ?
C2 B3 B7 B10 61.7(2) . . . . ?
B6 B3 B7 B10 -37.45(16) . . . . ?
B2 B3 B7 B10 100.82(18) . . . . ?
B4 B3 B7 B10 -0.1(2) . . . . ?
C2 B3 B7 B2 -39.08(14) . . . . ?
B6 B3 B7 B2 -138.27(17) . . . . ?
B4 B3 B7 B2 -100.96(17) . . . . ?
C2 B3 B7 B6 99.19(17) . . . . ?
B2 B3 B7 B6 138.27(17) . . . . ?
B4 B3 B7 B6 37.31(15) . . . . ?
C2 B3 B7 B8 -2.0(2) . . . . ?
B6 B3 B7 B8 -101.16(18) . . . . ?
B2 B3 B7 B8 37.11(16) . . . . ?
B4 B3 B7 B8 -63.9(2) . . . . ?
C2 B2 B7 B3 39.07(15) . . . . ?
B8 B2 B7 B3 138.42(17) . . . . ?
B1 B2 B7 B3 101.11(17) . . . . ?
C2 B2 B7 B10 -62.3(2) . . . . ?
B8 B2 B7 B10 37.10(15) . . . . ?
B3 B2 B7 B10 -101.32(17) . . . . ?
B1 B2 B7 B10 -0.2(2) . . . . ?
C2 B2 B7 B6 1.6(2) . . . . ?
B8 B2 B7 B6 100.96(18) . . . . ?
B3 B2 B7 B6 -37.45(16) . . . . ?
B1 B2 B7 B6 63.7(2) . . . . ?
C2 B2 B7 B8 -99.35(17) . . . . ?
B3 B2 B7 B8 -138.42(17) . . . . ?
B1 B2 B7 B8 -37.31(15) . . . . ?
B4 B6 B7 B3 -37.89(15) . . . . ?
B5 B6 B7 B3 -101.19(16) . . . . ?
B10 B6 B7 B3 -138.39(16) . . . . ?
B4 B6 B7 B10 100.50(17) . . . . ?
B3 B6 B7 B10 138.39(16) . . . . ?
B5 B6 B7 B10 37.20(14) . . . . ?
B4 B6 B7 B2 -0.4(2) . . . . ?
B3 B6 B7 B2 37.52(16) . . . . ?
B5 B6 B7 B2 -63.7(2) . . . . ?
B10 B6 B7 B2 -100.87(18) . . . . ?
B4 B6 B7 B8 62.9(2) . . . . ?
B3 B6 B7 B8 100.83(17) . . . . ?
B5 B6 B7 B8 -0.4(2) . . . . ?
B10 B6 B7 B8 -37.56(15) . . . . ?
C2 B1 B8 B2 38.57(14) . . . . ?
C1 B1 B8 B2 99.91(16) . . . . ?
B9 B1 B8 B2 138.32(17) . . . . ?
C2 B1 B8 B9 -99.75(16) . . . . ?
C1 B1 B8 B9 -38.41(14) . . . . ?
B2 B1 B8 B9 -138.32(17) . . . . ?
C2 B1 B8 B10 -62.13(19) . . . . ?
C1 B1 B8 B10 -0.8(2) . . . . ?
B9 B1 B8 B10 37.63(16) . . . . ?
B2 B1 B8 B10 -100.69(18) . . . . ?
C2 B1 B8 B7 0.9(2) . . . . ?
C1 B1 B8 B7 62.29(19) . . . . ?
B9 B1 B8 B7 100.70(17) . . . . ?
B2 B1 B8 B7 -37.62(15) . . . . ?
C2 B2 B8 B1 -39.37(14) . . . . ?
B7 B2 B8 B1 -137.85(16) . . . . ?
B3 B2 B8 B1 -100.67(16) . . . . ?
C2 B2 B8 B9 -1.9(2) . . . . ?
B7 B2 B8 B9 -100.39(17) . . . . ?
B3 B2 B8 B9 -63.2(2) . . . . ?
B1 B2 B8 B9 37.46(15) . . . . ?
C2 B2 B8 B10 61.70(19) . . . . ?
B7 B2 B8 B10 -36.78(15) . . . . ?
B3 B2 B8 B10 0.4(2) . . . . ?
B1 B2 B8 B10 101.07(16) . . . . ?
C2 B2 B8 B7 98.48(16) . . . . ?
B3 B2 B8 B7 37.18(15) . . . . ?
B1 B2 B8 B7 137.85(16) . . . . ?
B3 B7 B8 B1 0.6(2) . . . . ?
B10 B7 B8 B1 -100.66(17) . . . . ?
B2 B7 B8 B1 37.98(15) . . . . ?
B6 B7 B8 B1 -63.0(2) . . . . ?
B3 B7 B8 B2 -37.34(15) . . . . ?
B10 B7 B8 B2 -138.64(16) . . . . ?
B6 B7 B8 B2 -101.00(16) . . . . ?
B3 B7 B8 B9 64.2(2) . . . . ?
B10 B7 B8 B9 -37.10(14) . . . . ?
B2 B7 B8 B9 101.53(16) . . . . ?
B6 B7 B8 B9 0.5(2) . . . . ?
B3 B7 B8 B10 101.30(17) . . . . ?
B2 B7 B8 B10 138.64(16) . . . . ?
B6 B7 B8 B10 37.64(14) . . . . ?
C3 C1 B9 B1 -107.76(19) . . . . ?
B5 C1 B9 B1 140.36(16) . . . . ?
C2 C1 B9 B1 38.40(14) . . . . ?
B4 C1 B9 B1 103.02(16) . . . . ?
C3 C1 B9 B8 -146.89(17) . . . . ?
B5 C1 B9 B8 101.23(17) . . . . ?
C2 C1 B9 B8 -0.73(19) . . . . ?
B1 C1 B9 B8 -39.12(15) . . . . ?
B4 C1 B9 B8 63.90(19) . . . . ?
C3 C1 B9 B10 150.50(17) . . . . ?
B5 C1 B9 B10 38.62(14) . . . . ?
C2 C1 B9 B10 -63.34(18) . . . . ?
B1 C1 B9 B10 -101.73(17) . . . . ?
B4 C1 B9 B10 1.3(2) . . . . ?
C3 C1 B9 B5 111.88(19) . . . . ?
C2 C1 B9 B5 -101.96(15) . . . . ?
B1 C1 B9 B5 -140.36(16) . . . . ?
B4 C1 B9 B5 -37.33(15) . . . . ?
C2 B1 B9 C1 -37.00(13) . . . . ?
B8 B1 B9 C1 -135.22(17) . . . . ?
B2 B1 B9 C1 -97.86(16) . . . . ?
C2 B1 B9 B8 98.22(16) . . . . ?
C1 B1 B9 B8 135.22(17) . . . . ?
B2 B1 B9 B8 37.37(15) . . . . ?
C2 B1 B9 B10 60.72(17) . . . . ?
C1 B1 B9 B10 97.72(16) . . . . ?
B8 B1 B9 B10 -37.50(15) . . . . ?
B2 B1 B9 B10 -0.1(2) . . . . ?
C2 B1 B9 B5 -2.23(19) . . . . ?
C1 B1 B9 B5 34.77(13) . . . . ?
B8 B1 B9 B5 -100.45(17) . . . . ?
B2 B1 B9 B5 -63.09(18) . . . . ?
B1 B8 B9 C1 39.33(14) . . . . ?
B2 B8 B9 C1 1.6(2) . . . . ?
B10 B8 B9 C1 -98.61(17) . . . . ?
B7 B8 B9 C1 -61.72(19) . . . . ?
B2 B8 B9 B1 -37.69(15) . . . . ?
B10 B8 B9 B1 -137.95(16) . . . . ?
B7 B8 B9 B1 -101.05(17) . . . . ?
B1 B8 B9 B10 137.95(16) . . . . ?
B2 B8 B9 B10 100.26(18) . . . . ?
B7 B8 B9 B10 36.90(14) . . . . ?
B1 B8 B9 B5 100.55(16) . . . . ?
B2 B8 B9 B5 62.86(19) . . . . ?
B10 B8 B9 B5 -37.40(14) . . . . ?
B7 B8 B9 B5 -0.5(2) . . . . ?
B4 B5 B9 C1 35.35(14) . . . . ?
B10 B5 B9 C1 135.75(16) . . . . ?
B6 B5 B9 C1 98.45(16) . . . . ?
C1 B5 B9 B1 -35.42(14) . . . . ?
B4 B5 B9 B1 -0.1(2) . . . . ?
B10 B5 B9 B1 100.33(17) . . . . ?
B6 B5 B9 B1 63.03(18) . . . . ?
C1 B5 B9 B8 -98.18(16) . . . . ?
B4 B5 B9 B8 -62.83(18) . . . . ?
B10 B5 B9 B8 37.57(14) . . . . ?
B6 B5 B9 B8 0.27(19) . . . . ?
C1 B5 B9 B10 -135.75(16) . . . . ?
B4 B5 B9 B10 -100.40(17) . . . . ?
B6 B5 B9 B10 -37.30(14) . . . . ?
B3 B7 B10 B5 0.0(2) . . . . ?
B2 B7 B10 B5 63.8(2) . . . . ?
B6 B7 B10 B5 -37.40(15) . . . . ?
B8 B7 B10 B5 100.75(17) . . . . ?
B3 B7 B10 B8 -100.77(17) . . . . ?
B2 B7 B10 B8 -36.93(15) . . . . ?
B6 B7 B10 B8 -138.14(15) . . . . ?
B3 B7 B10 B9 -63.7(2) . . . . ?
B2 B7 B10 B9 0.1(2) . . . . ?
B6 B7 B10 B9 -101.08(16) . . . . ?
B8 B7 B10 B9 37.06(15) . . . . ?
B3 B7 B10 B6 37.37(15) . . . . ?
B2 B7 B10 B6 101.22(17) . . . . ?
B8 B7 B10 B6 138.14(15) . . . . ?
C1 B5 B10 B7 -62.9(2) . . . . ?
B4 B5 B10 B7 0.2(2) . . . . ?
B6 B5 B10 B7 37.40(15) . . . . ?
B9 B5 B10 B7 -101.16(17) . . . . ?
C1 B5 B10 B8 0.7(2) . . . . ?
B4 B5 B10 B8 63.8(2) . . . . ?
B6 B5 B10 B8 101.05(17) . . . . ?
B9 B5 B10 B8 -37.51(16) . . . . ?
C1 B5 B10 B9 38.24(14) . . . . ?
B4 B5 B10 B9 101.35(16) . . . . ?
B6 B5 B10 B9 138.56(16) . . . . ?
C1 B5 B10 B6 -100.32(16) . . . . ?
B4 B5 B10 B6 -37.21(15) . . . . ?
B9 B5 B10 B6 -138.56(16) . . . . ?
B1 B8 B10 B7 100.92(18) . . . . ?
B2 B8 B10 B7 36.87(15) . . . . ?
B9 B8 B10 B7 138.55(16) . . . . ?
B1 B8 B10 B5 0.0(2) . . . . ?
B2 B8 B10 B5 -64.0(2) . . . . ?
B9 B8 B10 B5 37.68(15) . . . . ?
B7 B8 B10 B5 -100.87(17) . . . . ?
B1 B8 B10 B9 -37.63(15) . . . . ?
B2 B8 B10 B9 -101.68(16) . . . . ?
B7 B8 B10 B9 -138.55(16) . . . . ?
B1 B8 B10 B6 63.5(2) . . . . ?
B2 B8 B10 B6 -0.6(2) . . . . ?
B9 B8 B10 B6 101.09(16) . . . . ?
B7 B8 B10 B6 -37.45(14) . . . . ?
C1 B9 B10 B7 62.68(19) . . . . ?
B1 B9 B10 B7 0.0(2) . . . . ?
B8 B9 B10 B7 -37.23(15) . . . . ?
B5 B9 B10 B7 100.68(17) . . . . ?
C1 B9 B10 B5 -38.00(14) . . . . ?
B1 B9 B10 B5 -100.67(16) . . . . ?
B8 B9 B10 B5 -137.91(17) . . . . ?
C1 B9 B10 B8 99.91(16) . . . . ?
B1 B9 B10 B8 37.23(14) . . . . ?
B5 B9 B10 B8 137.91(17) . . . . ?
C1 B9 B10 B6 -0.9(2) . . . . ?
B1 B9 B10 B6 -63.54(19) . . . . ?
B8 B9 B10 B6 -100.78(17) . . . . ?
B5 B9 B10 B6 37.13(15) . . . . ?
B4 B6 B10 B7 -100.74(17) . . . . ?
B3 B6 B10 B7 -37.01(15) . . . . ?
B5 B6 B10 B7 -138.14(16) . . . . ?
B4 B6 B10 B5 37.41(15) . . . . ?
B3 B6 B10 B5 101.13(16) . . . . ?
B7 B6 B10 B5 138.14(16) . . . . ?
B4 B6 B10 B8 -63.18(19) . . . . ?
B3 B6 B10 B8 0.5(2) . . . . ?
B7 B6 B10 B8 37.56(14) . . . . ?
B5 B6 B10 B8 -100.58(16) . . . . ?
B4 B6 B10 B9 0.2(2) . . . . ?
B3 B6 B10 B9 63.90(19) . . . . ?
B7 B6 B10 B9 100.91(17) . . . . ?
B5 B6 B10 B9 -37.23(15) . . . . ?
